data_7247578
loop_
_publ_author_name
'Pal, Satyajit'
'Sarkar, Subhankar'
'Mukherjee, Anindita'
'Kundu, Anupam'
'Sen, Animesh'
'Rath, Jnanendra'
'Santra, Sougata'
'Zyryanov, Grigory V.'
'Majee, Adinath'

_publ_section_title
;
 Metal-free, tert-butyl nitrite promoted C(sp2)--S coupling reaction: the
 synthesis of aryl dithiocarbamates and analysis of antimicrobial activity
 by &#x2018;in silico&#x2019; and &#x2018;in vitro&#x2019; methods for
 drug modification
;
_journal_issue 23
_journal_name_full 'Green Chemistry'
_journal_page_first 9847
_journal_page_last 9856
_journal_paper_doi 10.1039/D3GC03153E
_journal_volume 25
_journal_year 2023
_chemical_formula_moiety 'C9 H10 N2 O2 S2'
_chemical_formula_sum 'C9 H10 N2 O2 S2'
_chemical_formula_weight 242.31
_space_group_crystal_system monoclinic
_space_group_IT_number 14
_space_group_name_Hall '-P 2ybc'
_space_group_name_H-M_alt 'P 1 21/c 1'
_atom_sites_solution_hydrogens geom
_audit_creation_method SHELXL-2014/7
_audit_update_record
;
2022-10-16 deposited with the CCDC.	2023-10-25 downloaded from the CCDC.
;
_cell_angle_alpha 90
_cell_angle_beta 96.9390(10)
_cell_angle_gamma 90
_cell_formula_units_Z 4
_cell_length_a 7.5418(3)
_cell_length_b 11.3152(4)
_cell_length_c 12.9845(5)
_cell_measurement_reflns_used 4381
_cell_measurement_temperature 142(2)
_cell_measurement_theta_max 34.610
_cell_measurement_theta_min 2.395
_cell_volume 1099.94(7)
_computing_structure_refinement 'SHELXL-2014/7 (Sheldrick, 2014)'
_diffrn_ambient_temperature 142(2)
_diffrn_measured_fraction_theta_full 0.983
_diffrn_measured_fraction_theta_max 0.868
_diffrn_measurement_device_type 'Bruker APEX-II CCD'
_diffrn_measurement_method '\f and \w scans'
_diffrn_radiation_type MoK\a
_diffrn_radiation_wavelength 0.71073
_diffrn_reflns_av_R_equivalents 0.0515
_diffrn_reflns_av_unetI/netI 0.0433
_diffrn_reflns_Laue_measured_fraction_full 0.983
_diffrn_reflns_Laue_measured_fraction_max 0.868
_diffrn_reflns_limit_h_max 11
_diffrn_reflns_limit_h_min -8
_diffrn_reflns_limit_k_max 17
_diffrn_reflns_limit_k_min -18
_diffrn_reflns_limit_l_max 17
_diffrn_reflns_limit_l_min -20
_diffrn_reflns_number 16894
_diffrn_reflns_point_group_measured_fraction_full 0.983
_diffrn_reflns_point_group_measured_fraction_max 0.868
_diffrn_reflns_theta_full 25.242
_diffrn_reflns_theta_max 34.610
_diffrn_reflns_theta_min 2.395
_exptl_absorpt_coefficient_mu 0.456
_exptl_crystal_colour YELLOW
_exptl_crystal_density_diffrn 1.463
_exptl_crystal_description BLOCK
_exptl_crystal_F_000 456
_refine_diff_density_max 0.366
_refine_diff_density_min -0.684
_refine_diff_density_rms 0.070
_refine_ls_extinction_method none
_refine_ls_goodness_of_fit_ref 1.023
_refine_ls_hydrogen_treatment constr
_refine_ls_matrix_type full
_refine_ls_number_parameters 138
_refine_ls_number_reflns 4079
_refine_ls_number_restraints 0
_refine_ls_restrained_S_all 1.023
_refine_ls_R_factor_all 0.0669
_refine_ls_R_factor_gt 0.0475
_refine_ls_shift/su_max 0.0
_refine_ls_shift/su_mean 0.0
_refine_ls_structure_factor_coef Fsqd
_refine_ls_weighting_details 'w=1/[\s^2^(Fo^2^)+(0.1000P)^2^+0.3923P] where P=(Fo^2^+2Fc^2^)/3'
_refine_ls_weighting_scheme calc
_refine_ls_wR_factor_gt 0.1383
_refine_ls_wR_factor_ref 0.1668
_reflns_Friedel_coverage 0.000
_reflns_number_gt 3169
_reflns_number_total 4079
_reflns_threshold_expression 'I > 2\s(I)'
_cod_data_source_file d3gc03153e2.cif
_cod_data_source_block mo_BIJON6060521_0m_a
_cod_depositor_comments 'Adding full bibliography for 7247578.cif.'
_cod_original_sg_symbol_H-M 'P 21/c'
_cod_database_code 7247578
_shelx_shelxl_version_number 2014/7
_shelx_space_group_comment
;
The symmetry employed for this shelxl refinement is uniquely defined
by the following loop, which should always be used as a source of
symmetry information in preference to the above space-group names.
They are only intended as comments.
;

loop_
_space_group_symop_operation_xyz
'x, y, z'
'-x, y+1/2, -z+1/2'
'-x, -y, -z'
'x, -y-1/2, z-1/2'

loop_
_atom_site_label
_atom_site_type_symbol
_atom_site_fract_x
_atom_site_fract_y
_atom_site_fract_z
_atom_site_U_iso_or_equiv
_atom_site_adp_type
_atom_site_occupancy
_atom_site_site_symmetry_order
_atom_site_calc_flag
_atom_site_refinement_flags_posn
_atom_site_refinement_flags_adp
_atom_site_refinement_flags_occupancy
_atom_site_disorder_assembly
_atom_site_disorder_group
S001 S 0.39255(6) 0.77692(4) 0.39417(3) 0.03323(13) Uani 1 1 d . . . . .
S002 S 0.67435(6) 0.76432(4) 0.58077(3) 0.03574(14) Uani 1 1 d . . . . .
O003 O 0.91307(19) 0.29961(11) 0.31768(10) 0.0393(3) Uani 1 1 d . . . . .
O004 O 1.0225(2) 0.43714(14) 0.22929(11) 0.0459(3) Uani 1 1 d . . . . .
N005 N 0.37768(17) 0.88547(12) 0.57414(10) 0.0286(3) Uani 1 1 d . . . . .
N1 N 0.93802(18) 0.40391(12) 0.29865(10) 0.0302(3) Uani 1 1 d . . . . .
C007 C 0.46560(18) 0.81536(13) 0.51547(10) 0.0246(3) Uani 1 1 d . . . . .
C008 C 0.86573(17) 0.49435(13) 0.36395(11) 0.0251(3) Uani 1 1 d . . . . .
C009 C 0.71816(19) 0.54068(14) 0.51071(11) 0.0278(3) Uani 1 1 d . . . . .
H009 H 0.6598 0.5170 0.5682 0.033 Uiso 1 1 calc R U . . .
C00A C 0.77963(19) 0.45597(13) 0.44610(12) 0.0270(3) Uani 1 1 d . . . . .
H00A H 0.7630 0.3741 0.4580 0.032 Uiso 1 1 calc R U . . .
C00B C 0.8934(2) 0.61238(14) 0.34332(12) 0.0295(3) Uani 1 1 d . . . . .
H00B H 0.9538 0.6354 0.2864 0.035 Uiso 1 1 calc R U . . .
C00C C 0.74223(19) 0.66047(13) 0.49112(12) 0.0281(3) Uani 1 1 d . . . . .
C00D C 0.8305(2) 0.69633(14) 0.40810(12) 0.0304(3) Uani 1 1 d . . . . .
H00D H 0.8477 0.7781 0.3958 0.036 Uiso 1 1 calc R U . . .
C00E C 0.4432(3) 0.91752(17) 0.68146(13) 0.0397(4) Uani 1 1 d . . . . .
H00C H 0.5091 0.8508 0.7156 0.060 Uiso 1 1 calc R U . . .
H00E H 0.3418 0.9371 0.7189 0.060 Uiso 1 1 calc R U . . .
H00F H 0.5226 0.9861 0.6816 0.060 Uiso 1 1 calc R U . . .
C00F C 0.2035(2) 0.93312(17) 0.53362(15) 0.0382(4) Uani 1 1 d . . . . .
H00G H 0.2092 0.9658 0.4642 0.057 Uiso 1 1 calc R U . . .
H00H H 0.1700 0.9957 0.5798 0.057 Uiso 1 1 calc R U . . .
H00I H 0.1141 0.8699 0.5296 0.057 Uiso 1 1 calc R U . . .

loop_
_atom_site_aniso_label
_atom_site_aniso_U_11
_atom_site_aniso_U_22
_atom_site_aniso_U_33
_atom_site_aniso_U_23
_atom_site_aniso_U_13
_atom_site_aniso_U_12
S001 0.0341(2) 0.0390(2) 0.0250(2) -0.00295(14) -0.00292(15) 0.00799(15)
S002 0.0314(2) 0.0434(2) 0.0302(2) -0.00879(15) -0.00543(15) 0.01136(15)
O003 0.0481(7) 0.0310(5) 0.0379(6) -0.0050(5) 0.0010(5) 0.0062(5)
O004 0.0490(8) 0.0515(8) 0.0409(7) -0.0073(6) 0.0204(6) -0.0021(6)
N005 0.0296(6) 0.0299(6) 0.0262(6) 0.0000(5) 0.0037(5) 0.0058(5)
N1 0.0259(6) 0.0355(6) 0.0282(6) -0.0041(5) -0.0008(5) 0.0026(5)
C007 0.0242(6) 0.0248(6) 0.0245(6) 0.0021(5) 0.0022(5) 0.0013(4)
C008 0.0195(6) 0.0291(6) 0.0259(6) -0.0005(5) 0.0000(5) 0.0012(5)
C009 0.0216(6) 0.0345(7) 0.0273(6) 0.0016(5) 0.0026(5) -0.0007(5)
C00A 0.0217(6) 0.0282(6) 0.0306(7) 0.0018(5) 0.0009(5) -0.0018(5)
C00B 0.0276(7) 0.0321(7) 0.0287(7) 0.0048(5) 0.0038(5) 0.0002(5)
C00C 0.0226(6) 0.0330(7) 0.0276(6) -0.0019(5) -0.0016(5) 0.0055(5)
C00D 0.0310(7) 0.0261(6) 0.0341(7) 0.0026(5) 0.0038(6) 0.0016(5)
C00E 0.0483(10) 0.0428(9) 0.0275(7) -0.0065(6) 0.0026(7) 0.0090(7)
C00F 0.0353(8) 0.0396(8) 0.0397(8) 0.0006(7) 0.0050(6) 0.0149(7)

loop_
_atom_type_symbol
_atom_type_description
_atom_type_scat_dispersion_real
_atom_type_scat_dispersion_imag
_atom_type_scat_source
C C 0.0033 0.0016 'International Tables Vol C Tables 4.2.6.8 and 6.1.1.4'
H H 0.0000 0.0000 'International Tables Vol C Tables 4.2.6.8 and 6.1.1.4'
N N 0.0061 0.0033 'International Tables Vol C Tables 4.2.6.8 and 6.1.1.4'
O O 0.0106 0.0060 'International Tables Vol C Tables 4.2.6.8 and 6.1.1.4'
S S 0.1246 0.1234 'International Tables Vol C Tables 4.2.6.8 and 6.1.1.4'

loop_
_geom_angle_atom_site_label_1
_geom_angle_atom_site_label_2
_geom_angle_atom_site_label_3
_geom_angle
_geom_angle_site_symmetry_1
_geom_angle_site_symmetry_3
_geom_angle_publ_flag
C00C S002 C007 102.12(7) . . ?
C007 N005 C00F 120.22(13) . . ?
C007 N005 C00E 123.86(13) . . ?
C00F N005 C00E 115.90(13) . . ?
O003 N1 O004 123.42(14) . . ?
O003 N1 C008 118.43(13) . . ?
O004 N1 C008 118.13(13) . . ?
N005 C007 S001 124.56(11) . . ?
N005 C007 S002 113.04(10) . . ?
S001 C007 S002 122.40(8) . . ?
C00B C008 C00A 123.25(14) . . ?
C00B C008 N1 118.93(13) . . ?
C00A C008 N1 117.76(13) . . ?
C00A C009 C00C 119.99(13) . . ?
C00A C009 H009 120.0 . . ?
C00C C009 H009 120.0 . . ?
C008 C00A C009 118.07(13) . . ?
C008 C00A H00A 121.0 . . ?
C009 C00A H00A 121.0 . . ?
C008 C00B C00D 118.18(14) . . ?
C008 C00B H00B 120.9 . . ?
C00D C00B H00B 120.9 . . ?
C009 C00C C00D 120.57(14) . . ?
C009 C00C S002 118.05(11) . . ?
C00D C00C S002 121.18(12) . . ?
C00B C00D C00C 119.93(14) . . ?
C00B C00D H00D 120.0 . . ?
C00C C00D H00D 120.0 . . ?
N005 C00E H00C 109.5 . . ?
N005 C00E H00E 109.5 . . ?
H00C C00E H00E 109.5 . . ?
N005 C00E H00F 109.5 . . ?
H00C C00E H00F 109.5 . . ?
H00E C00E H00F 109.5 . . ?
N005 C00F H00G 109.5 . . ?
N005 C00F H00H 109.5 . . ?
H00G C00F H00H 109.5 . . ?
N005 C00F H00I 109.5 . . ?
H00G C00F H00I 109.5 . . ?
H00H C00F H00I 109.5 . . ?

loop_
_geom_bond_atom_site_label_1
_geom_bond_atom_site_label_2
_geom_bond_distance
_geom_bond_site_symmetry_2
_geom_bond_publ_flag
S001 C007 1.6625(14) . ?
S002 C00C 1.7725(15) . ?
S002 C007 1.7912(14) . ?
O003 N1 1.2250(19) . ?
O004 N1 1.2235(19) . ?
N005 C007 1.3309(18) . ?
N005 C00F 1.458(2) . ?
N005 C00E 1.467(2) . ?
N1 C008 1.4748(19) . ?
C008 C00B 1.383(2) . ?
C008 C00A 1.3840(19) . ?
C009 C00A 1.390(2) . ?
C009 C00C 1.395(2) . ?
C009 H009 0.9500 . ?
C00A H00A 0.9500 . ?
C00B C00D 1.390(2) . ?
C00B H00B 0.9500 . ?
C00C C00D 1.394(2) . ?
C00D H00D 0.9500 . ?
C00E H00C 0.9800 . ?
C00E H00E 0.9800 . ?
C00E H00F 0.9800 . ?
C00F H00G 0.9800 . ?
C00F H00H 0.9800 . ?
C00F H00I 0.9800 . ?
